data_4108473
loop_
_publ_author_name
'William G. Dougherty'
'Krishnan Rangan'
'Molly J. O'Hagan'
'Glenn P. A. Yap'
'Charles G. Riordan'

_publ_section_title
;
 Binuclear Complexes Containing a Methylnickel Moiety: Relevance to
 Organonickel Intermediates in Acetyl Coenzyme A Synthase Catalysis
;
_journal_name_full 'Journal of the American Chemical Society'
_journal_page_first 13510
_journal_page_last 13511
_journal_paper_doi 10.1021/ja803795k
_journal_volume 130
_journal_year 2008
_chemical_formula_sum 'C45 H57 N3 Ni2 O3 P2 S2'
_chemical_formula_weight 931.42
_chemical_name_systematic
;
 ?
;
_space_group_IT_number 14
_symmetry_cell_setting monoclinic
_symmetry_space_group_name_Hall '-P 2yn'
_symmetry_space_group_name_H-M 'P 1 21/n 1'
_atom_sites_solution_hydrogens geom
_atom_sites_solution_primary direct
_atom_sites_solution_secondary difmap
_audit_creation_method SHELXL-97
_cell_angle_alpha 90.00
_cell_angle_beta 94.506(5)
_cell_angle_gamma 90.00
_cell_formula_units_Z 4
_cell_length_a 11.696(4)
_cell_length_b 28.150(9)
_cell_length_c 13.377(4)
_cell_measurement_reflns_used 1013
_cell_measurement_temperature 120(2)
_cell_measurement_theta_max 27.90
_cell_measurement_theta_min 2.81
_cell_volume 4391(2)
_computing_cell_refinement 'SHELXTL, Sheldrick (2001)'
_computing_data_collection 'SMART, Bruker (2002)'
_computing_data_reduction 'SHELXTL, Sheldrick (2001)'
_computing_molecular_graphics 'SHELXTL, Sheldrick (2001)'
_computing_publication_material 'SHELXTL, Sheldrick (2001)'
_computing_structure_refinement 'SHELXL-97 (Sheldrick, 1997)'
_computing_structure_solution 'SHELXS-97 (Sheldrick, 1990)'
_diffrn_ambient_temperature 120(2)
_diffrn_detector_area_resol_mean 836.6
_diffrn_measured_fraction_theta_full 0.998
_diffrn_measured_fraction_theta_max 0.926
_diffrn_measurement_device_type 'Bruker AXS APEX diffractometer'
_diffrn_measurement_method \w
_diffrn_radiation_monochromator graphite
_diffrn_radiation_source 'fine-focus sealed tube'
_diffrn_radiation_type MoK\a
_diffrn_radiation_wavelength 0.71073
_diffrn_reflns_av_R_equivalents 0.0411
_diffrn_reflns_av_sigmaI/netI 0.0337
_diffrn_reflns_limit_h_max 15
_diffrn_reflns_limit_h_min -15
_diffrn_reflns_limit_k_max 37
_diffrn_reflns_limit_k_min -37
_diffrn_reflns_limit_l_max 17
_diffrn_reflns_limit_l_min -17
_diffrn_reflns_number 49609
_diffrn_reflns_theta_full 25.00
_diffrn_reflns_theta_max 28.29
_diffrn_reflns_theta_min 1.69
_diffrn_standards_decay_% <1
_diffrn_standards_interval_count 0
_diffrn_standards_interval_time 0
_diffrn_standards_number 0
_exptl_absorpt_coefficient_mu 1.069
_exptl_absorpt_correction_T_max 0.90122
_exptl_absorpt_correction_T_min 0.79393
_exptl_absorpt_correction_type multi-scan
_exptl_absorpt_process_details 'SADABS, Sheldrick (2003)'
_exptl_crystal_colour orange
_exptl_crystal_density_diffrn 1.409
_exptl_crystal_description plate
_exptl_crystal_F_000 1960
_exptl_crystal_size_max 0.25
_exptl_crystal_size_mid 0.10
_exptl_crystal_size_min 0.10
_refine_diff_density_max 0.592
_refine_diff_density_min -0.428
_refine_diff_density_rms 0.076
_refine_ls_extinction_method none
_refine_ls_goodness_of_fit_ref 1.088
_refine_ls_hydrogen_treatment mixed
_refine_ls_matrix_type full
_refine_ls_number_parameters 525
_refine_ls_number_reflns 10099
_refine_ls_number_restraints 0
_refine_ls_restrained_S_all 1.088
_refine_ls_R_factor_all 0.0492
_refine_ls_R_factor_gt 0.0405
_refine_ls_shift/su_max 0.002
_refine_ls_shift/su_mean 0.000
_refine_ls_structure_factor_coef Fsqd
_refine_ls_weighting_details 'calc w=1/[\s^2^(Fo^2^)+(0.0433P)^2^+3.2182P] where P=(Fo^2^+2Fc^2^)/3'
_refine_ls_weighting_scheme calc
_refine_ls_wR_factor_gt 0.0940
_refine_ls_wR_factor_ref 0.0993
_reflns_number_gt 8735
_reflns_number_total 10099
_reflns_threshold_expression >2sigma(I)
_cod_data_source_file ja803795k_si_003.cif
_cod_data_source_block char119
_cod_database_code 4108473

loop_
_symmetry_equiv_pos_as_xyz
'x, y, z'
'-x+1/2, y+1/2, -z+1/2'
'-x, -y, -z'
'x-1/2, -y-1/2, z-1/2'

loop_
_atom_site_label
_atom_site_type_symbol
_atom_site_fract_x
_atom_site_fract_y
_atom_site_fract_z
_atom_site_U_iso_or_equiv
_atom_site_adp_type
_atom_site_occupancy
_atom_site_symmetry_multiplicity
_atom_site_calc_flag
_atom_site_refinement_flags
Ni1 Ni 0.17144(2) 0.162961(10) 0.44989(2) 0.01785(8) Uani 1 1 d .
Ni2 Ni 0.07922(2) 0.119298(10) 0.25972(2) 0.01685(8) Uani 1 1 d .
N1 N 0.31017(16) 0.15512(7) 0.52737(14) 0.0203(4) Uani 1 1 d .
N2 N 0.22795(16) 0.22368(7) 0.42023(14) 0.0190(4) Uani 1 1 d .
N3 N 0.02782(19) 0.25926(8) 0.66539(16) 0.0307(5) Uani 1 1 d .
O1 O 0.41735(17) 0.11092(7) 0.64712(15) 0.0366(5) Uani 1 1 d .
O2 O 0.20566(15) 0.29389(6) 0.32962(14) 0.0315(4) Uani 1 1 d .
O3 O 0.5222(2) 0.14253(9) 0.82973(17) 0.0465(6) Uani 1 1 d .
H1 H 0.494(3) 0.1369(13) 0.774(3) 0.056 Uiso 1 1 d .
H2 H 0.584(3) 0.1519(14) 0.818(3) 0.056 Uiso 1 1 d .
P1 P -0.06681(5) 0.07233(2) 0.28383(4) 0.01779(12) Uani 1 1 d .
P2 P 0.15178(5) 0.06125(2) 0.18495(4) 0.01949(12) Uani 1 1 d .
S1 S 0.11759(5) 0.09287(2) 0.49522(5) 0.02939(15) Uani 1 1 d .
S2 S 0.01593(5) 0.177994(19) 0.35280(4) 0.01883(12) Uani 1 1 d .
C1 C 0.2494(2) 0.07647(9) 0.56801(19) 0.0253(5) Uani 1 1 d .
H1A H 0.2299 0.0641 0.6339 0.030 Uiso 1 1 calc R
H1B H 0.2867 0.0504 0.5329 0.030 Uiso 1 1 calc R
C2 C 0.3338(2) 0.11666(8) 0.58518(18) 0.0235(5) Uani 1 1 d .
C3 C 0.38509(19) 0.19436(8) 0.52389(17) 0.0196(4) Uani 1 1 d .
C4 C 0.4974(2) 0.19742(9) 0.56742(18) 0.0236(5) Uani 1 1 d .
H4A H 0.5295 0.1718 0.6064 0.028 Uiso 1 1 calc R
C5 C 0.5624(2) 0.23787(9) 0.55391(18) 0.0267(5) Uani 1 1 d .
H5A H 0.6393 0.2394 0.5824 0.032 Uiso 1 1 calc R
C6 C 0.5164(2) 0.27590(9) 0.49958(19) 0.0265(5) Uani 1 1 d .
H6A H 0.5612 0.3036 0.4920 0.032 Uiso 1 1 calc R
C7 C 0.4049(2) 0.27384(8) 0.45598(18) 0.0236(5) Uani 1 1 d .
H7A H 0.3730 0.3003 0.4196 0.028 Uiso 1 1 calc R
C8 C 0.33910(19) 0.23266(8) 0.46551(17) 0.0191(4) Uani 1 1 d .
C9 C 0.1724(2) 0.25393(8) 0.35538(17) 0.0214(5) Uani 1 1 d .
C10 C 0.0573(2) 0.23636(8) 0.31013(18) 0.0221(5) Uani 1 1 d .
H10A H 0.0591 0.2355 0.2363 0.027 Uiso 1 1 calc R
H10B H -0.0024 0.2595 0.3260 0.027 Uiso 1 1 calc R
C11 C -0.2240(2) 0.11503(9) 0.39717(19) 0.0266(5) Uani 1 1 d .
H11A H -0.2227 0.1393 0.3480 0.032 Uiso 1 1 calc R
C12 C -0.2942(2) 0.11990(10) 0.4751(2) 0.0328(6) Uani 1 1 d .
H12A H -0.3403 0.1475 0.4795 0.039 Uiso 1 1 calc R
C13 C -0.2972(2) 0.08438(10) 0.5465(2) 0.0316(6) Uani 1 1 d .
H13A H -0.3457 0.0874 0.5999 0.038 Uiso 1 1 calc R
C14 C -0.2291(2) 0.04443(9) 0.53993(19) 0.0271(5) Uani 1 1 d .
H14A H -0.2312 0.0201 0.5889 0.033 Uiso 1 1 calc R
C15 C -0.1576(2) 0.03969(8) 0.46211(18) 0.0228(5) Uani 1 1 d .
H15A H -0.1105 0.0123 0.4586 0.027 Uiso 1 1 calc R
C16 C -0.15493(18) 0.07488(8) 0.38971(17) 0.0192(4) Uani 1 1 d .
C17 C -0.1706(2) 0.11173(9) 0.10694(19) 0.0276(5) Uani 1 1 d .
H17A H -0.1109 0.1347 0.1139 0.033 Uiso 1 1 calc R
C18 C -0.2528(2) 0.11439(10) 0.0257(2) 0.0343(6) Uani 1 1 d .
H18A H -0.2488 0.1390 -0.0225 0.041 Uiso 1 1 calc R
C19 C -0.3402(2) 0.08117(11) 0.0154(2) 0.0356(6) Uani 1 1 d .
H19A H -0.3959 0.0828 -0.0401 0.043 Uiso 1 1 calc R
C20 C -0.3462(2) 0.04553(10) 0.0865(2) 0.0358(6) Uani 1 1 d .
H20A H -0.4064 0.0228 0.0795 0.043 Uiso 1 1 calc R
C21 C -0.2652(2) 0.04286(9) 0.1672(2) 0.0287(5) Uani 1 1 d .
H21A H -0.2706 0.0186 0.2159 0.034 Uiso 1 1 calc R
C22 C -0.1752(2) 0.07581(9) 0.17780(17) 0.0219(5) Uani 1 1 d .
C23 C -0.0143(2) 0.01107(8) 0.27596(18) 0.0222(5) Uani 1 1 d .
H23A H 0.0345 0.0027 0.3373 0.027 Uiso 1 1 calc R
H23B H -0.0794 -0.0115 0.2685 0.027 Uiso 1 1 calc R
C24 C 0.0557(2) 0.00897(8) 0.18366(19) 0.0251(5) Uani 1 1 d .
H24A H 0.0036 0.0090 0.1217 0.030 Uiso 1 1 calc R
H24B H 0.1017 -0.0206 0.1850 0.030 Uiso 1 1 calc R
C25 C 0.2897(2) 0.07557(9) 0.0234(2) 0.0315(6) Uani 1 1 d .
H25A H 0.3539 0.0696 0.0696 0.038 Uiso 1 1 calc R
C26 C 0.3067(3) 0.08902(10) -0.0743(2) 0.0408(7) Uani 1 1 d .
H26A H 0.3825 0.0923 -0.0943 0.049 Uiso 1 1 calc R
C27 C 0.2144(3) 0.09757(10) -0.1421(2) 0.0425(7) Uani 1 1 d .
H27A H 0.2266 0.1068 -0.2087 0.051 Uiso 1 1 calc R
C28 C 0.1039(3) 0.09267(10) -0.1134(2) 0.0399(7) Uani 1 1 d .
H28A H 0.0403 0.0983 -0.1605 0.048 Uiso 1 1 calc R
C29 C 0.0860(2) 0.07955(9) -0.01547(19) 0.0315(6) Uani 1 1 d .
H29A H 0.0100 0.0765 0.0041 0.038 Uiso 1 1 calc R
C30 C 0.1789(2) 0.07083(8) 0.05408(18) 0.0239(5) Uani 1 1 d .
C31 C 0.3420(2) 0.06551(9) 0.32401(19) 0.0273(5) Uani 1 1 d .
H31A H 0.3089 0.0941 0.3461 0.033 Uiso 1 1 calc R
C32 C 0.4448(2) 0.04915(11) 0.3712(2) 0.0362(6) Uani 1 1 d .
H32A H 0.4819 0.0665 0.4254 0.043 Uiso 1 1 calc R
C33 C 0.4928(2) 0.00742(12) 0.3390(2) 0.0419(7) Uani 1 1 d .
H33A H 0.5627 -0.0039 0.3715 0.050 Uiso 1 1 calc R
C34 C 0.4400(3) -0.01789(11) 0.2599(2) 0.0412(7) Uani 1 1 d .
H34A H 0.4738 -0.0463 0.2379 0.049 Uiso 1 1 calc R
C35 C 0.3377(2) -0.00171(9) 0.2128(2) 0.0309(6) Uani 1 1 d .
H35A H 0.3012 -0.0192 0.1584 0.037 Uiso 1 1 calc R
C36 C 0.2877(2) 0.04024(9) 0.24491(18) 0.0238(5) Uani 1 1 d .
C37 C 0.20034(19) 0.15697(8) 0.20337(18) 0.0209(5) Uani 1 1 d .
H37A H 0.1681 0.1740 0.1438 0.031 Uiso 1 1 calc R
H37B H 0.2617 0.1358 0.1848 0.031 Uiso 1 1 calc R
H37C H 0.2315 0.1799 0.2535 0.031 Uiso 1 1 calc R
C38 C 0.0028(3) 0.30069(12) 0.7341(2) 0.0447(8) Uani 1 1 d .
H38A H -0.0814 0.3040 0.7351 0.054 Uiso 1 1 calc R
H38B H 0.0340 0.2929 0.8031 0.054 Uiso 1 1 calc R
C39 C 0.0510(4) 0.34740(14) 0.7052(3) 0.0649(11) Uani 1 1 d .
H39A H 0.0388 0.3710 0.7573 0.097 Uiso 1 1 calc R
H39B H 0.0125 0.3579 0.6413 0.097 Uiso 1 1 calc R
H39C H 0.1334 0.3440 0.6982 0.097 Uiso 1 1 calc R
C40 C 0.0006(2) 0.27113(10) 0.55554(19) 0.0328(6) Uani 1 1 d .
H40A H 0.0486 0.2985 0.5385 0.039 Uiso 1 1 calc R
H40B H 0.0232 0.2438 0.5150 0.039 Uiso 1 1 calc R
C41 C -0.1234(3) 0.28300(14) 0.5250(2) 0.0537(9) Uani 1 1 d .
H41A H -0.1301 0.2949 0.4559 0.081 Uiso 1 1 calc R
H41B H -0.1500 0.3074 0.5699 0.081 Uiso 1 1 calc R
H41C H -0.1705 0.2544 0.5294 0.081 Uiso 1 1 calc R
C42 C 0.1541(3) 0.24679(14) 0.6747(2) 0.0529(9) Uani 1 1 d .
H42A H 0.1655 0.2194 0.6302 0.063 Uiso 1 1 calc R
H42B H 0.1968 0.2739 0.6488 0.063 Uiso 1 1 calc R
C43 C 0.2075(3) 0.23480(16) 0.7773(3) 0.0675(12) Uani 1 1 d .
H43A H 0.2869 0.2245 0.7724 0.101 Uiso 1 1 calc R
H43B H 0.1640 0.2091 0.8061 0.101 Uiso 1 1 calc R
H43C H 0.2064 0.2629 0.8205 0.101 Uiso 1 1 calc R
C44 C -0.0475(4) 0.21979(14) 0.7003(3) 0.0602(10) Uani 1 1 d .
H44A H -0.0265 0.2141 0.7724 0.072 Uiso 1 1 calc R
H44B H -0.1281 0.2309 0.6937 0.072 Uiso 1 1 calc R
C45 C -0.0411(5) 0.17356(16) 0.6460(3) 0.0918(17) Uani 1 1 d .
H45A H -0.0852 0.1495 0.6792 0.138 Uiso 1 1 calc R
H45B H 0.0391 0.1634 0.6466 0.138 Uiso 1 1 calc R
H45C H -0.0730 0.1775 0.5765 0.138 Uiso 1 1 calc R

loop_
_atom_site_aniso_label
_atom_site_aniso_U_11
_atom_site_aniso_U_22
_atom_site_aniso_U_33
_atom_site_aniso_U_23
_atom_site_aniso_U_13
_atom_site_aniso_U_12
Ni1 0.01769(14) 0.01543(14) 0.02014(15) -0.00005(11) -0.00038(11) 0.00014(11)
Ni2 0.01586(14) 0.01553(14) 0.01931(15) -0.00139(11) 0.00236(10) -0.00078(10)
N1 0.0202(9) 0.0188(9) 0.0216(10) -0.0019(8) -0.0010(7) -0.0007(7)
N2 0.0201(9) 0.0165(9) 0.0203(9) -0.0011(7) 0.0012(7) 0.0001(7)
N3 0.0290(11) 0.0390(13) 0.0242(11) -0.0046(9) 0.0036(9) 0.0006(10)
O1 0.0395(11) 0.0259(9) 0.0408(11) 0.0062(8) -0.0201(9) -0.0036(8)
O2 0.0281(9) 0.0214(9) 0.0441(11) 0.0103(8) -0.0022(8) -0.0015(7)
O3 0.0558(14) 0.0494(13) 0.0327(11) 0.0083(10) -0.0060(10) -0.0266(11)
P1 0.0171(3) 0.0176(3) 0.0188(3) 0.0004(2) 0.0017(2) -0.0013(2)
P2 0.0197(3) 0.0170(3) 0.0223(3) -0.0024(2) 0.0050(2) -0.0014(2)
S1 0.0251(3) 0.0220(3) 0.0395(4) 0.0083(3) -0.0072(3) -0.0048(2)
S2 0.0177(3) 0.0181(3) 0.0206(3) -0.0012(2) 0.0011(2) 0.0010(2)
C1 0.0270(12) 0.0208(12) 0.0268(12) 0.0042(10) -0.0056(10) -0.0012(9)
C2 0.0252(12) 0.0214(11) 0.0230(12) -0.0033(9) -0.0030(9) 0.0014(9)
C3 0.0200(11) 0.0204(11) 0.0187(11) -0.0052(9) 0.0024(8) -0.0012(9)
C4 0.0208(11) 0.0276(12) 0.0224(11) -0.0026(10) 0.0008(9) 0.0011(9)
C5 0.0199(11) 0.0338(14) 0.0262(12) -0.0073(10) 0.0014(9) -0.0035(10)
C6 0.0244(12) 0.0274(13) 0.0282(12) -0.0070(10) 0.0050(10) -0.0076(10)
C7 0.0267(12) 0.0203(11) 0.0240(12) -0.0018(9) 0.0040(9) -0.0011(9)
C8 0.0194(11) 0.0185(11) 0.0196(11) -0.0043(9) 0.0040(8) 0.0002(8)
C9 0.0219(11) 0.0193(11) 0.0233(11) -0.0017(9) 0.0032(9) 0.0030(9)
C10 0.0238(11) 0.0184(11) 0.0241(12) 0.0017(9) 0.0011(9) 0.0022(9)
C11 0.0251(12) 0.0246(12) 0.0307(13) 0.0037(10) 0.0058(10) 0.0017(10)
C12 0.0288(13) 0.0286(13) 0.0427(16) -0.0021(12) 0.0128(12) 0.0035(11)
C13 0.0288(13) 0.0381(15) 0.0296(13) -0.0039(11) 0.0126(11) -0.0038(11)
C14 0.0276(13) 0.0301(13) 0.0240(12) 0.0065(10) 0.0044(10) -0.0062(10)
C15 0.0205(11) 0.0220(11) 0.0259(12) -0.0001(9) 0.0010(9) -0.0014(9)
C16 0.0156(10) 0.0211(11) 0.0210(11) 0.0002(9) 0.0014(8) -0.0027(8)
C17 0.0268(13) 0.0296(13) 0.0265(13) 0.0047(10) 0.0016(10) -0.0043(10)
C18 0.0368(15) 0.0399(16) 0.0258(13) 0.0114(11) -0.0003(11) -0.0021(12)
C19 0.0351(15) 0.0436(16) 0.0262(13) -0.0006(12) -0.0100(11) -0.0021(12)
C20 0.0310(14) 0.0364(15) 0.0381(15) -0.0021(12) -0.0088(12) -0.0102(12)
C21 0.0290(13) 0.0259(13) 0.0304(13) 0.0045(10) -0.0030(10) -0.0062(10)
C22 0.0201(11) 0.0255(12) 0.0198(11) -0.0003(9) 0.0003(9) -0.0028(9)
C23 0.0225(11) 0.0185(11) 0.0260(12) -0.0004(9) 0.0043(9) -0.0021(9)
C24 0.0261(12) 0.0195(11) 0.0306(13) -0.0052(10) 0.0078(10) -0.0025(9)
C25 0.0364(14) 0.0256(13) 0.0337(14) -0.0008(11) 0.0116(11) -0.0014(11)
C26 0.0511(18) 0.0338(15) 0.0407(16) -0.0008(13) 0.0236(14) -0.0061(13)
C27 0.071(2) 0.0312(15) 0.0269(14) -0.0050(12) 0.0177(14) -0.0127(14)
C28 0.061(2) 0.0332(15) 0.0246(13) -0.0034(11) -0.0013(13) -0.0099(14)
C29 0.0392(15) 0.0295(13) 0.0256(13) -0.0058(11) 0.0020(11) -0.0103(11)
C30 0.0312(13) 0.0180(11) 0.0233(12) -0.0048(9) 0.0080(10) -0.0026(9)
C31 0.0229(12) 0.0280(13) 0.0315(13) 0.0070(10) 0.0045(10) 0.0012(10)
C32 0.0243(13) 0.0448(17) 0.0395(16) 0.0146(13) 0.0012(11) 0.0002(12)
C33 0.0263(14) 0.0514(18) 0.0492(18) 0.0260(15) 0.0097(13) 0.0135(13)
C34 0.0396(16) 0.0350(16) 0.0520(18) 0.0202(14) 0.0224(14) 0.0190(13)
C35 0.0330(14) 0.0265(13) 0.0351(14) 0.0034(11) 0.0146(11) 0.0053(11)
C36 0.0204(11) 0.0228(12) 0.0292(12) 0.0047(10) 0.0084(9) 0.0013(9)
C37 0.0209(11) 0.0183(11) 0.0243(11) -0.0004(9) 0.0056(9) -0.0031(9)
C38 0.0356(16) 0.063(2) 0.0357(16) -0.0156(15) 0.0011(12) 0.0124(15)
C39 0.067(3) 0.062(2) 0.065(2) -0.024(2) 0.003(2) -0.007(2)
C40 0.0334(14) 0.0405(15) 0.0249(13) -0.0040(11) 0.0050(11) 0.0049(12)
C41 0.0437(18) 0.078(3) 0.0377(17) -0.0139(17) -0.0064(14) 0.0182(17)
C42 0.0427(18) 0.077(3) 0.0381(17) -0.0032(16) -0.0001(14) 0.0284(17)
C43 0.058(2) 0.094(3) 0.049(2) 0.001(2) -0.0080(17) 0.035(2)
C44 0.079(3) 0.066(2) 0.0368(18) -0.0068(17) 0.0150(17) -0.026(2)
C45 0.161(5) 0.064(3) 0.053(2) -0.009(2) 0.025(3) -0.045(3)

loop_
_atom_type_symbol
_atom_type_description
_atom_type_scat_dispersion_real
_atom_type_scat_dispersion_imag
_atom_type_scat_source
C C 0.0033 0.0016 'International Tables Vol C Tables 4.2.6.8 and 6.1.1.4'
H H 0.0000 0.0000 'International Tables Vol C Tables 4.2.6.8 and 6.1.1.4'
N N 0.0061 0.0033 'International Tables Vol C Tables 4.2.6.8 and 6.1.1.4'
O O 0.0106 0.0060 'International Tables Vol C Tables 4.2.6.8 and 6.1.1.4'
P P 0.1023 0.0942 'International Tables Vol C Tables 4.2.6.8 and 6.1.1.4'
S S 0.1246 0.1234 'International Tables Vol C Tables 4.2.6.8 and 6.1.1.4'
Ni Ni 0.3393 1.1124 'International Tables Vol C Tables 4.2.6.8 and 6.1.1.4'

loop_
_geom_angle_atom_site_label_1
_geom_angle_atom_site_label_2
_geom_angle_atom_site_label_3
_geom_angle
N1 Ni1 N2 85.43(8)
N1 Ni1 S1 89.77(6)
N2 Ni1 S1 174.95(6)
N1 Ni1 S2 174.63(6)
N2 Ni1 S2 89.35(6)
S1 Ni1 S2 95.48(3)
N1 Ni1 Ni2 132.18(6)
N2 Ni1 Ni2 107.85(6)
S1 Ni1 Ni2 76.59(3)
S2 Ni1 Ni2 48.677(19)
C37 Ni2 P2 84.72(7)
C37 Ni2 P1 165.84(7)
P2 Ni2 P1 87.16(3)
C37 Ni2 S2 95.46(7)
P2 Ni2 S2 173.70(3)
P1 Ni2 S2 93.88(3)
C37 Ni2 Ni1 83.13(7)
P2 Ni2 Ni1 126.36(2)
P1 Ni2 Ni1 111.02(2)
S2 Ni2 Ni1 47.56(2)
C2 N1 C3 123.2(2)
C2 N1 Ni1 122.92(16)
C3 N1 Ni1 113.78(15)
C9 N2 C8 123.0(2)
C9 N2 Ni1 123.34(16)
C8 N2 Ni1 113.43(14)
C42 N3 C44 113.1(3)
C42 N3 C40 105.1(2)
C44 N3 C40 112.2(2)
C42 N3 C38 111.1(2)
C44 N3 C38 103.4(2)
C40 N3 C38 112.3(2)
C16 P1 C22 101.62(11)
C16 P1 C23 107.14(11)
C22 P1 C23 102.73(11)
C16 P1 Ni2 125.72(8)
C22 P1 Ni2 110.63(8)
C23 P1 Ni2 106.75(8)
C36 P2 C30 105.00(11)
C36 P2 C24 104.71(11)
C30 P2 C24 105.08(11)
C36 P2 Ni2 114.13(8)
C30 P2 Ni2 116.35(8)
C24 P2 Ni2 110.55(8)
C1 S1 Ni1 97.35(8)
C10 S2 Ni1 97.57(8)
C10 S2 Ni2 112.73(8)
Ni1 S2 Ni2 83.76(3)
C2 C1 S1 114.13(17)
O1 C2 N1 127.1(2)
O1 C2 C1 118.4(2)
N1 C2 C1 114.5(2)
C4 C3 N1 126.9(2)
C4 C3 C8 119.2(2)
N1 C3 C8 113.86(19)
C5 C4 C3 120.2(2)
C6 C5 C4 120.7(2)
C5 C6 C7 120.3(2)
C6 C7 C8 120.0(2)
C7 C8 N2 127.0(2)
C7 C8 C3 119.6(2)
N2 C8 C3 113.46(19)
O2 C9 N2 127.1(2)
O2 C9 C10 118.1(2)
N2 C9 C10 114.8(2)
C9 C10 S2 114.81(16)
C12 C11 C16 121.0(2)
C11 C12 C13 119.8(2)
C14 C13 C12 119.8(2)
C13 C14 C15 120.5(2)
C16 C15 C14 120.1(2)
C15 C16 C11 118.9(2)
C15 C16 P1 124.11(18)
C11 C16 P1 117.00(17)
C22 C17 C18 120.6(2)
C19 C18 C17 120.0(2)
C18 C19 C20 119.8(2)
C21 C20 C19 120.4(2)
C20 C21 C22 120.4(2)
C17 C22 C21 118.8(2)
C17 C22 P1 120.41(18)
C21 C22 P1 120.81(18)
C24 C23 P1 106.52(16)
C23 C24 P2 108.88(16)
C26 C25 C30 120.5(3)
C27 C26 C25 120.3(3)
C26 C27 C28 120.1(3)
C27 C28 C29 120.0(3)
C28 C29 C30 120.5(3)
C25 C30 C29 118.6(2)
C25 C30 P2 122.1(2)
C29 C30 P2 118.73(19)
C36 C31 C32 120.3(3)
C33 C32 C31 119.7(3)
C34 C33 C32 120.6(3)
C33 C34 C35 119.9(3)
C34 C35 C36 120.3(3)
C31 C36 C35 119.3(2)
C31 C36 P2 120.05(19)
C35 C36 P2 120.6(2)
C39 C38 N3 115.0(3)
C41 C40 N3 115.7(2)
C43 C42 N3 117.4(3)
C45 C44 N3 115.9(3)

loop_
_geom_bond_atom_site_label_1
_geom_bond_atom_site_label_2
_geom_bond_distance
Ni1 N1 1.868(2)
Ni1 N2 1.886(2)
Ni1 S1 2.1720(9)
Ni1 S2 2.1915(8)
Ni1 Ni2 2.9519(8)
Ni2 C37 1.967(2)
Ni2 P2 2.1270(8)
Ni2 P1 2.2035(8)
Ni2 S2 2.2301(8)
N1 C2 1.347(3)
N1 C3 1.413(3)
N2 C9 1.346(3)
N2 C8 1.413(3)
N3 C42 1.513(4)
N3 C44 1.514(4)
N3 C40 1.516(3)
N3 C38 1.527(4)
O1 C2 1.241(3)
O2 C9 1.248(3)
P1 C16 1.817(2)
P1 C22 1.829(2)
P1 C23 1.836(2)
P2 C36 1.822(3)
P2 C30 1.824(3)
P2 C24 1.850(2)
S1 C1 1.817(2)
S2 C10 1.817(2)
C1 C2 1.507(3)
C3 C4 1.397(3)
C3 C8 1.413(3)
C4 C5 1.388(3)
C5 C6 1.379(4)
C6 C7 1.388(3)
C7 C8 1.403(3)
C9 C10 1.515(3)
C11 C12 1.383(4)
C11 C16 1.397(3)
C12 C13 1.386(4)
C13 C14 1.384(4)
C14 C15 1.392(3)
C15 C16 1.388(3)
C17 C22 1.390(3)
C17 C18 1.395(4)
C18 C19 1.385(4)
C19 C20 1.387(4)
C20 C21 1.382(4)
C21 C22 1.402(3)
C23 C24 1.535(3)
C25 C26 1.390(4)
C25 C30 1.396(4)
C26 C27 1.375(5)
C27 C28 1.384(4)
C28 C29 1.392(4)
C29 C30 1.396(4)
C31 C36 1.387(4)
C31 C32 1.392(4)
C32 C33 1.385(4)
C33 C34 1.380(5)
C34 C35 1.385(4)
C35 C36 1.400(3)
C38 C39 1.493(5)
C40 C41 1.513(4)
C42 C43 1.502(4)
C44 C45 1.495(5)

loop_
_geom_hbond_atom_site_label_D
_geom_hbond_atom_site_label_H
_geom_hbond_atom_site_label_A
_geom_hbond_distance_DH
_geom_hbond_distance_HA
_geom_hbond_distance_DA
_geom_hbond_angle_DHA
_geom_hbond_site_symmetry_A
O3 H1 O1 0.81(4) 1.99(4) 2.791(3) 169(4) .
O3 H2 O2 0.80(4) 2.08(4) 2.794(3) 149(4) 4_666

loop_
_geom_torsion_atom_site_label_1
_geom_torsion_atom_site_label_2
_geom_torsion_atom_site_label_3
_geom_torsion_atom_site_label_4
_geom_torsion
N1 Ni1 Ni2 C37 -69.00(11)
N2 Ni1 Ni2 C37 31.29(9)
S1 Ni1 Ni2 C37 -146.20(7)
S2 Ni1 Ni2 C37 103.89(7)
N1 Ni1 Ni2 P2 9.24(9)
N2 Ni1 Ni2 P2 109.53(7)
S1 Ni1 Ni2 P2 -67.96(4)
S2 Ni1 Ni2 P2 -177.87(3)
N1 Ni1 Ni2 P1 111.76(9)
N2 Ni1 Ni2 P1 -147.95(6)
S1 Ni1 Ni2 P1 34.56(3)
S2 Ni1 Ni2 P1 -75.35(3)
N1 Ni1 Ni2 S2 -172.90(8)
N2 Ni1 Ni2 S2 -72.60(7)
S1 Ni1 Ni2 S2 109.90(3)
N2 Ni1 N1 C2 174.9(2)
S1 Ni1 N1 C2 -3.53(19)
Ni2 Ni1 N1 C2 -75.1(2)
N2 Ni1 N1 C3 -1.81(15)
S1 Ni1 N1 C3 179.76(15)
Ni2 Ni1 N1 C3 108.21(14)
N1 Ni1 N2 C9 175.56(19)
S2 Ni1 N2 C9 -3.21(18)
Ni2 Ni1 N2 C9 42.57(19)
N1 Ni1 N2 C8 1.07(15)
S2 Ni1 N2 C8 -177.70(14)
Ni2 Ni1 N2 C8 -131.92(13)
C37 Ni2 P1 C16 -155.6(3)
P2 Ni2 P1 C16 149.34(10)
S2 Ni2 P1 C16 -24.44(10)
Ni1 Ni2 P1 C16 21.26(10)
C37 Ni2 P1 C22 -33.2(3)
P2 Ni2 P1 C22 -88.26(9)
S2 Ni2 P1 C22 97.96(9)
Ni1 Ni2 P1 C22 143.65(8)
C37 Ni2 P1 C23 77.8(3)
P2 Ni2 P1 C23 22.79(8)
S2 Ni2 P1 C23 -150.99(8)
Ni1 Ni2 P1 C23 -105.29(8)
C37 Ni2 P2 C36 74.13(11)
P1 Ni2 P2 C36 -117.48(9)
Ni1 Ni2 P2 C36 -3.32(9)
C37 Ni2 P2 C30 -48.44(12)
P1 Ni2 P2 C30 119.95(9)
Ni1 Ni2 P2 C30 -125.89(9)
C37 Ni2 P2 C24 -168.15(12)
P1 Ni2 P2 C24 0.24(9)
Ni1 Ni2 P2 C24 114.40(9)
N1 Ni1 S1 C1 -3.51(11)
S2 Ni1 S1 C1 175.39(9)
Ni2 Ni1 S1 C1 130.21(9)
N2 Ni1 S2 C10 2.54(10)
S1 Ni1 S2 C10 -178.93(8)
Ni2 Ni1 S2 C10 -112.18(8)
N2 Ni1 S2 Ni2 114.72(6)
S1 Ni1 S2 Ni2 -66.75(3)
C37 Ni2 S2 C10 20.12(11)
P1 Ni2 S2 C10 -149.23(8)
Ni1 Ni2 S2 C10 95.62(9)
C37 Ni2 S2 Ni1 -75.50(7)
P1 Ni2 S2 Ni1 115.15(3)
Ni1 S1 C1 C2 9.57(19)
C3 N1 C2 O1 5.1(4)
Ni1 N1 C2 O1 -171.3(2)
C3 N1 C2 C1 -172.8(2)
Ni1 N1 C2 C1 10.8(3)
S1 C1 C2 O1 168.5(2)
S1 C1 C2 N1 -13.4(3)
C2 N1 C3 C4 8.6(4)
Ni1 N1 C3 C4 -174.71(19)
C2 N1 C3 C8 -174.5(2)
Ni1 N1 C3 C8 2.2(2)
N1 C3 C4 C5 177.3(2)
C8 C3 C4 C5 0.5(3)
C3 C4 C5 C6 1.5(4)
C4 C5 C6 C7 -1.2(4)
C5 C6 C7 C8 -1.1(4)
C6 C7 C8 N2 -175.3(2)
C6 C7 C8 C3 3.2(3)
C9 N2 C8 C7 4.0(3)
Ni1 N2 C8 C7 178.46(18)
C9 N2 C8 C3 -174.6(2)
Ni1 N2 C8 C3 -0.1(2)
C4 C3 C8 C7 -2.9(3)
N1 C3 C8 C7 179.97(19)
C4 C3 C8 N2 175.8(2)
N1 C3 C8 N2 -1.3(3)
C8 N2 C9 O2 -3.7(4)
Ni1 N2 C9 O2 -177.63(19)
C8 N2 C9 C10 176.28(19)
Ni1 N2 C9 C10 2.3(3)
O2 C9 C10 S2 -179.65(18)
N2 C9 C10 S2 0.4(3)
Ni1 S2 C10 C9 -2.20(17)
Ni2 S2 C10 C9 -88.58(17)
C16 C11 C12 C13 -0.5(4)
C11 C12 C13 C14 0.5(4)
C12 C13 C14 C15 0.1(4)
C13 C14 C15 C16 -0.7(4)
C14 C15 C16 C11 0.7(3)
C14 C15 C16 P1 -179.10(18)
C12 C11 C16 C15 -0.1(4)
C12 C11 C16 P1 179.7(2)
C22 P1 C16 C15 120.7(2)
C23 P1 C16 C15 13.3(2)
Ni2 P1 C16 C15 -113.04(19)
C22 P1 C16 C11 -59.1(2)
C23 P1 C16 C11 -166.46(18)
Ni2 P1 C16 C11 67.1(2)
C22 C17 C18 C19 0.3(4)
C17 C18 C19 C20 0.5(4)
C18 C19 C20 C21 -0.2(5)
C19 C20 C21 C22 -0.8(4)
C18 C17 C22 C21 -1.2(4)
C18 C17 C22 P1 179.7(2)
C20 C21 C22 C17 1.5(4)
C20 C21 C22 P1 -179.5(2)
C16 P1 C22 C17 122.6(2)
C23 P1 C22 C17 -126.6(2)
Ni2 P1 C22 C17 -13.0(2)
C16 P1 C22 C21 -56.4(2)
C23 P1 C22 C21 54.4(2)
Ni2 P1 C22 C21 168.04(18)
C16 P1 C23 C24 177.67(15)
C22 P1 C23 C24 71.07(17)
Ni2 P1 C23 C24 -45.36(17)
P1 C23 C24 P2 45.70(19)
C36 P2 C24 C23 94.91(18)
C30 P2 C24 C23 -154.74(17)
Ni2 P2 C24 C23 -28.45(19)
C30 C25 C26 C27 -0.4(4)
C25 C26 C27 C28 -0.2(4)
C26 C27 C28 C29 0.7(4)
C27 C28 C29 C30 -0.6(4)
C26 C25 C30 C29 0.4(4)
C26 C25 C30 P2 -171.5(2)
C28 C29 C30 C25 0.0(4)
C28 C29 C30 P2 172.2(2)
C36 P2 C30 C25 -18.6(2)
C24 P2 C30 C25 -128.7(2)
Ni2 P2 C30 C25 108.6(2)
C36 P2 C30 C29 169.49(19)
C24 P2 C30 C29 59.3(2)
Ni2 P2 C30 C29 -63.3(2)
C36 C31 C32 C33 -0.1(4)
C31 C32 C33 C34 0.5(4)
C32 C33 C34 C35 -0.5(4)
C33 C34 C35 C36 0.1(4)
C32 C31 C36 C35 -0.3(4)
C32 C31 C36 P2 178.85(19)
C34 C35 C36 C31 0.3(4)
C34 C35 C36 P2 -178.9(2)
C30 P2 C36 C31 120.4(2)
C24 P2 C36 C31 -129.2(2)
Ni2 P2 C36 C31 -8.2(2)
C30 P2 C36 C35 -60.4(2)
C24 P2 C36 C35 50.0(2)
Ni2 P2 C36 C35 170.98(17)
C42 N3 C38 C39 68.3(4)
C44 N3 C38 C39 -170.1(3)
C40 N3 C38 C39 -49.0(3)
C42 N3 C40 C41 177.5(3)
C44 N3 C40 C41 54.3(4)
C38 N3 C40 C41 -61.7(3)
C44 N3 C42 C43 -59.3(4)
C40 N3 C42 C43 178.0(3)
C38 N3 C42 C43 56.4(4)
C42 N3 C44 C45 -59.6(4)
C40 N3 C44 C45 59.0(5)
C38 N3 C44 C45 -179.8(4)
